data_2211777
loop_
_publ_author_name
'Silva, Luiz Everson da'
'Foro, Sabine'
'Schmidt, Boris'

_publ_section_title
;
 2-Aminoquinolin-8-yl 2,4,6-triisopropylbenzenesulfonate
;
_journal_coeditor_code CI2253
_journal_issue 1
_journal_name_full 'Acta Crystallographica Section E'
_journal_page_first o409
_journal_page_last o411
_journal_paper_doi 10.1107/S1600536806054195
_journal_volume 63
_journal_year 2007
_chemical_formula_iupac 'C24 H30 N2 O3 S'
_chemical_formula_moiety 'C24 H30 N2 O3 S'
_chemical_formula_sum 'C24 H30 N2 O3 S'
_chemical_formula_weight 426.56
_chemical_name_systematic
;
2-Aminoquinolin-8-yl 2,4,6-triisopropylbenzenesulfonate
;
_space_group_IT_number 15
_symmetry_cell_setting monoclinic
_symmetry_space_group_name_Hall '-C 2yc'
_symmetry_space_group_name_H-M 'C 1 2/c 1'
_atom_sites_solution_hydrogens geom
_atom_sites_solution_primary direct
_atom_sites_solution_secondary difmap
_audit_creation_method SHELXL97
_cell_angle_alpha 90.00
_cell_angle_beta 101.754(9)
_cell_angle_gamma 90.00
_cell_formula_units_Z 8
_cell_length_a 40.435(3)
_cell_length_b 7.0362(4)
_cell_length_c 17.212(2)
_cell_measurement_reflns_used 25
_cell_measurement_temperature 299(2)
_cell_measurement_theta_max 21.88
_cell_measurement_theta_min 7.35
_cell_volume 4794.3(7)
_computing_cell_refinement 'CAD-4-PC Software'
_computing_data_collection 'CAD-4-PC Software (Nonius, 1996)'
_computing_data_reduction 'REDU4 (Stoe & Cie, 1987)'
_computing_molecular_graphics 'PLATON (Spek, 2003)'
_computing_publication_material SHELXL97
_computing_structure_refinement 'SHELXL97 (Sheldrick, 1997)'
_computing_structure_solution 'SHELXS97 (Sheldrick, 1997)'
_diffrn_ambient_temperature 299(2)
_diffrn_measured_fraction_theta_full 0.999
_diffrn_measured_fraction_theta_max 0.999
_diffrn_measurement_device_type 'Nonius CAD-4'
_diffrn_measurement_method \w/2\q
_diffrn_radiation_monochromator graphite
_diffrn_radiation_source 'fine-focus sealed tube'
_diffrn_radiation_type CuK\a
_diffrn_radiation_wavelength 1.54180
_diffrn_reflns_av_R_equivalents 0.0435
_diffrn_reflns_av_sigmaI/netI 0.0562
_diffrn_reflns_limit_h_max 48
_diffrn_reflns_limit_h_min -47
_diffrn_reflns_limit_k_max 0
_diffrn_reflns_limit_k_min -8
_diffrn_reflns_limit_l_max 1
_diffrn_reflns_limit_l_min -20
_diffrn_reflns_number 4693
_diffrn_reflns_theta_full 67.01
_diffrn_reflns_theta_max 67.01
_diffrn_reflns_theta_min 2.23
_diffrn_standards_decay_% 2.5
_diffrn_standards_interval_time 120
_diffrn_standards_number 3
_exptl_absorpt_coefficient_mu 1.403
_exptl_absorpt_correction_type none
_exptl_crystal_colour 'light brown'
_exptl_crystal_density_diffrn 1.182
_exptl_crystal_density_method 'not measured'
_exptl_crystal_description Prism
_exptl_crystal_F_000 1824
_exptl_crystal_size_max 0.28
_exptl_crystal_size_mid 0.10
_exptl_crystal_size_min 0.06
_refine_diff_density_max 0.437
_refine_diff_density_min -0.376
_refine_ls_extinction_method none
_refine_ls_goodness_of_fit_ref 1.058
_refine_ls_hydrogen_treatment constr
_refine_ls_matrix_type full
_refine_ls_number_parameters 275
_refine_ls_number_reflns 4286
_refine_ls_number_restraints 14
_refine_ls_restrained_S_all 1.098
_refine_ls_R_factor_all 0.1146
_refine_ls_R_factor_gt 0.0582
_refine_ls_shift/su_max 0.001
_refine_ls_shift/su_mean 0.000
_refine_ls_structure_factor_coef Fsqd
_refine_ls_weighting_details 'calc w = 1/[\s^2^(Fo^2^)+(0.0995P)^2^+1.8788P] where P=(Fo^2^+2Fc^2^)/3'
_refine_ls_weighting_scheme calc
_refine_ls_wR_factor_gt 0.1570
_refine_ls_wR_factor_ref 0.1823
_reflns_number_gt 2749
_reflns_number_total 4286
_reflns_threshold_expression I>2\s(I)
_cod_data_source_file ci2253.cif
_cod_data_source_block I
_cod_depositor_comments
;
The following automatic conversions were performed:
'_symmetry_cell_setting' value 'Monoclinic' changed to 'monoclinic'
according to '/home/saulius/struct/CIF-dictionaries/cif_core.dic'
dictionary named 'cif_core.dic' version 2.4.1 from 2010-06-29.

Automatic conversion script
Id: cif_fix_enum 1527 2010-12-29 10:47:43Z saulius 

The following automatic conversions were performed:

'_symmetry_cell_setting' value 'Monoclinic' changed to 'monoclinic'
according to /home/saulius/struct/CIF-dictionaries/cif_core.dic
dictionary named 'cif_core.dic' version 2.4.1 from 2010-06-29.

Automatic conversion script
Id: cif_fix_values 1715 2011-07-08 13:25:40Z adriana 
;
_cod_original_sg_symbol_H-M 'C 2/c'
_cod_database_code 2211777
_cod_database_fobs_code 2211777

loop_
_symmetry_equiv_pos_as_xyz
'x, y, z'
'-x, y, -z+1/2'
'x+1/2, y+1/2, z'
'-x+1/2, y+1/2, -z+1/2'
'-x, -y, -z'
'x, -y, z-1/2'
'-x+1/2, -y+1/2, -z'
'x+1/2, -y+1/2, z-1/2'

loop_
_atom_site_type_symbol
_atom_site_label
_atom_site_fract_x
_atom_site_fract_y
_atom_site_fract_z
_atom_site_U_iso_or_equiv
_atom_site_adp_type
_atom_site_calc_flag
_atom_site_refinement_flags
_atom_site_occupancy
S S1 0.14433(2) 1.04970(12) -0.00416(5) 0.0473(3) Uani d . 1
O O1 0.14875(6) 1.2230(4) 0.03941(15) 0.0616(7) Uani d . 1
O O2 0.13467(6) 1.0617(4) -0.08815(13) 0.0616(7) Uani d . 1
O O3 0.18021(5) 0.9485(3) 0.01901(13) 0.0484(6) Uani d . 1
N N1 0.23103(6) 1.0271(4) -0.06015(14) 0.0402(6) Uani d . 1
N N2 0.27257(7) 1.2280(4) -0.08524(17) 0.0542(8) Uani d . 1
H H21N 0.2665 1.3114 -0.0544 0.065 Uiso calc R 1
H H22N 0.2890 1.2519 -0.1086 0.065 Uiso calc R 1
C C1 0.18914(8) 0.8077(5) -0.03302(18) 0.0438(7) Uani d . 1
C C2 0.17408(9) 0.6339(5) -0.0390(2) 0.0545(9) Uani d . 1
H H2 0.1576 0.6068 -0.0101 0.065 Uiso calc R 1
C C3 0.18352(10) 0.4965(5) -0.0888(2) 0.0600(10) Uani d . 1
H H3 0.1729 0.3785 -0.0940 0.072 Uiso calc R 1
C C4 0.20822(9) 0.5349(5) -0.1298(2) 0.0551(9) Uani d . 1
H H4 0.2143 0.4430 -0.1632 0.066 Uiso calc R 1
C C5 0.22462(8) 0.7110(5) -0.12217(18) 0.0447(7) Uani d . 1
C C6 0.25124(9) 0.7555(5) -0.1611(2) 0.0552(9) Uani d . 1
H H6 0.2581 0.6672 -0.1948 0.066 Uiso calc R 1
C C7 0.26662(9) 0.9254(5) -0.1495(2) 0.0548(9) Uani d . 1
H H7 0.2840 0.9555 -0.1755 0.066 Uiso calc R 1
C C8 0.25625(7) 1.0591(5) -0.09706(18) 0.0432(7) Uani d . 1
C C9 0.21530(7) 0.8547(4) -0.07227(17) 0.0397(7) Uani d . 1
C C10 0.11674(8) 0.9015(5) 0.03667(19) 0.0504(8) Uani d . 1
C C11 0.09103(9) 0.7956(7) -0.0112(2) 0.0678(11) Uani d . 1
C C12 0.06730(12) 0.7133(8) 0.0265(3) 0.0981(17) Uani d . 1
H H12 0.0492 0.6483 -0.0042 0.118 Uiso calc R 1
C C13 0.06943(13) 0.7240(10) 0.1086(3) 0.106(2) Uani d . 1
C C14 0.09612(12) 0.8143(8) 0.1526(3) 0.0899(16) Uani d . 1
H H14 0.0981 0.8160 0.2074 0.108 Uiso calc R 1
C C15 0.12077(9) 0.9050(6) 0.1209(2) 0.0584(9) Uani d . 1
C C16 0.08745(12) 0.7582(8) -0.1004(3) 0.0832(14) Uani d . 1
H H16 0.1088 0.7944 -0.1151 0.100 Uiso calc R 1
C C17 0.06000(15) 0.8829(11) -0.1465(3) 0.128(2) Uani d . 1
H H17A 0.0648 1.0134 -0.1323 0.192 Uiso calc R 1
H H17B 0.0387 0.8481 -0.1342 0.192 Uiso calc R 1
H H17C 0.0590 0.8667 -0.2023 0.192 Uiso calc R 1
C C18 0.08115(17) 0.5479(10) -0.1210(4) 0.133(3) Uani d . 1
H H18A 0.0590 0.5130 -0.1140 0.200 Uiso calc R 1
H H18B 0.0977 0.4720 -0.0868 0.200 Uiso calc R 1
H H18C 0.0828 0.5269 -0.1752 0.200 Uiso calc R 1
C C19 0.04188(18) 0.6392(12) 0.1484(5) 0.157(3) Uani d D 1
H H19 0.0512 0.6430 0.2056 0.188 Uiso d R 1
C C20 0.0373(2) 0.4316(12) 0.1285(5) 0.184(4) Uani d DU 1
H H20A 0.0198 0.3804 0.1527 0.277 Uiso calc R 1
H H20B 0.0580 0.3653 0.1480 0.277 Uiso calc R 1
H H20C 0.0310 0.4166 0.0719 0.277 Uiso calc R 1
C C21 0.0111(2) 0.7641(15) 0.1351(7) 0.214(4) Uani d DU 1
H H21A -0.0059 0.7068 0.1590 0.322 Uiso calc R 1
H H21B 0.0026 0.7791 0.0792 0.322 Uiso calc R 1
H H21C 0.0170 0.8863 0.1587 0.322 Uiso calc R 1
C C22 0.14977(9) 0.9931(6) 0.1789(2) 0.0620(10) Uani d . 1
H H22 0.1669 1.0318 0.1492 0.074 Uiso calc R 1
C C23 0.16612(12) 0.8524(8) 0.2424(2) 0.0863(14) Uani d . 1
H H23A 0.1728 0.7406 0.2175 0.129 Uiso calc R 1
H H23B 0.1502 0.8181 0.2745 0.129 Uiso calc R 1
H H23C 0.1856 0.9096 0.2751 0.129 Uiso calc R 1
C C24 0.13846(13) 1.1697(8) 0.2171(3) 0.0933(15) Uani d . 1
H H24A 0.1208 1.1367 0.2444 0.140 Uiso calc R 1
H H24B 0.1302 1.2623 0.1769 0.140 Uiso calc R 1
H H24C 0.1572 1.2218 0.2543 0.140 Uiso calc R 1

loop_
_atom_site_aniso_label
_atom_site_aniso_U_11
_atom_site_aniso_U_22
_atom_site_aniso_U_33
_atom_site_aniso_U_12
_atom_site_aniso_U_13
_atom_site_aniso_U_23
S1 0.0497(4) 0.0512(5) 0.0455(5) -0.0090(4) 0.0200(3) 0.0033(4)
O1 0.0669(16) 0.0515(15) 0.0729(17) -0.0059(12) 0.0298(13) -0.0042(12)
O2 0.0690(15) 0.0769(17) 0.0408(13) -0.0053(14) 0.0158(11) 0.0138(12)
O3 0.0469(12) 0.0561(14) 0.0460(12) -0.0092(11) 0.0190(9) -0.0077(11)
N1 0.0418(13) 0.0387(14) 0.0423(14) -0.0033(11) 0.0134(11) -0.0022(11)
N2 0.0545(16) 0.0527(17) 0.0627(18) -0.0146(14) 0.0293(14) -0.0121(14)
C1 0.0505(17) 0.0429(17) 0.0389(16) -0.0058(15) 0.0113(13) -0.0028(14)
C2 0.064(2) 0.048(2) 0.055(2) -0.0134(17) 0.0204(17) 0.0034(17)
C3 0.080(3) 0.0377(18) 0.062(2) -0.0128(17) 0.0121(19) -0.0017(16)
C4 0.071(2) 0.0403(18) 0.053(2) -0.0003(18) 0.0104(17) -0.0046(16)
C5 0.0518(18) 0.0413(17) 0.0399(16) 0.0014(15) 0.0066(14) -0.0054(14)
C6 0.061(2) 0.054(2) 0.054(2) 0.0024(17) 0.0197(17) -0.0162(17)
C7 0.0548(19) 0.061(2) 0.055(2) -0.0024(17) 0.0256(16) -0.0080(18)
C8 0.0410(16) 0.0487(18) 0.0418(16) -0.0032(15) 0.0131(13) -0.0030(15)
C9 0.0404(15) 0.0403(17) 0.0383(16) -0.0020(14) 0.0073(12) -0.0021(13)
C10 0.0451(17) 0.064(2) 0.0452(18) -0.0123(16) 0.0155(14) 0.0047(16)
C11 0.058(2) 0.088(3) 0.058(2) -0.024(2) 0.0137(17) 0.004(2)
C12 0.071(3) 0.129(4) 0.093(4) -0.054(3) 0.012(2) 0.006(3)
C13 0.085(3) 0.162(6) 0.079(3) -0.049(4) 0.032(3) 0.023(3)
C14 0.078(3) 0.139(5) 0.060(3) -0.027(3) 0.032(2) 0.016(3)
C15 0.0546(19) 0.075(3) 0.050(2) -0.0030(18) 0.0212(16) 0.0076(18)
C16 0.077(3) 0.112(4) 0.057(2) -0.032(3) 0.005(2) -0.007(2)
C17 0.098(4) 0.190(7) 0.082(4) -0.004(4) -0.016(3) 0.006(4)
C18 0.145(6) 0.140(6) 0.111(5) -0.064(5) 0.018(4) -0.045(4)
C19 0.120(5) 0.209(9) 0.147(6) -0.070(6) 0.042(4) 0.046(6)
C20 0.170(6) 0.203(7) 0.182(6) -0.089(6) 0.037(5) 0.067(6)
C21 0.134(5) 0.271(9) 0.269(8) -0.042(6) 0.113(6) 0.003(7)
C22 0.062(2) 0.084(3) 0.0421(19) -0.001(2) 0.0153(16) -0.0075(18)
C23 0.088(3) 0.123(4) 0.050(2) 0.018(3) 0.017(2) 0.007(3)
C24 0.103(4) 0.107(4) 0.072(3) 0.010(3) 0.023(3) -0.022(3)

loop_
_atom_type_symbol
_atom_type_description
_atom_type_scat_dispersion_real
_atom_type_scat_dispersion_imag
_atom_type_scat_source
C C 0.0181 0.0091 'International Tables Vol C Tables 4.2.6.8 and 6.1.1.4'
H H 0.0000 0.0000 'International Tables Vol C Tables 4.2.6.8 and 6.1.1.4'
N N 0.0311 0.0180 'International Tables Vol C Tables 4.2.6.8 and 6.1.1.4'
O O 0.0492 0.0322 'International Tables Vol C Tables 4.2.6.8 and 6.1.1.4'
S S 0.3331 0.5567 'International Tables Vol C Tables 4.2.6.8 and 6.1.1.4'

loop_
_geom_angle_atom_site_label_1
_geom_angle_atom_site_label_2
_geom_angle_atom_site_label_3
_geom_angle
O2 S1 O1 117.63(16)
O2 S1 O3 109.20(14)
O1 S1 O3 103.93(14)
O2 S1 C10 111.94(15)
O1 S1 C10 108.45(15)
O3 S1 C10 104.62(14)
C1 O3 S1 119.10(19)
C8 N1 C9 117.2(3)
C8 N2 H21N 120.0
C8 N2 H22N 120.0
H21N N2 H22N 120.0
C2 C1 C9 122.9(3)
C2 C1 O3 120.3(3)
C9 C1 O3 116.7(3)
C1 C2 C3 119.7(3)
C1 C2 H2 120.2
C3 C2 H2 120.2
C4 C3 C2 120.1(3)
C4 C3 H3 119.9
C2 C3 H3 119.9
C3 C4 C5 120.7(3)
C3 C4 H4 119.6
C5 C4 H4 119.6
C4 C5 C6 122.9(3)
C4 C5 C9 120.4(3)
C6 C5 C9 116.6(3)
C7 C6 C5 120.0(3)
C7 C6 H6 120.0
C5 C6 H6 120.0
C6 C7 C8 119.7(3)
C6 C7 H7 120.2
C8 C7 H7 120.2
N1 C8 N2 118.4(3)
N1 C8 C7 123.0(3)
N2 C8 C7 118.5(3)
N1 C9 C1 120.5(3)
N1 C9 C5 123.3(3)
C1 C9 C5 116.1(3)
C11 C10 C15 121.6(3)
C11 C10 S1 122.0(3)
C15 C10 S1 116.3(3)
C12 C11 C10 116.6(4)
C12 C11 C16 117.5(4)
C10 C11 C16 125.9(3)
C11 C12 C13 122.8(4)
C11 C12 H12 118.6
C13 C12 H12 118.6
C14 C13 C12 118.1(4)
C14 C13 C19 120.1(5)
C12 C13 C19 121.7(5)
C13 C14 C15 123.7(4)
C13 C14 H14 118.2
C15 C14 H14 118.2
C14 C15 C10 116.8(4)
C14 C15 C22 116.9(4)
C10 C15 C22 126.3(3)
C17 C16 C18 111.8(5)
C17 C16 C11 109.6(4)
C18 C16 C11 112.0(4)
C17 C16 H16 107.8
C18 C16 H16 107.8
C11 C16 H16 107.8
C16 C17 H17A 109.5
C16 C17 H17B 109.5
H17A C17 H17B 109.5
C16 C17 H17C 109.5
H17A C17 H17C 109.5
H17B C17 H17C 109.5
C16 C18 H18A 109.5
C16 C18 H18B 109.5
H18A C18 H18B 109.5
C16 C18 H18C 109.5
H18A C18 H18C 109.5
H18B C18 H18C 109.5
C21 C19 C20 118.3(7)
C21 C19 C13 110.9(6)
C20 C19 C13 110.0(6)
C21 C19 H19 105.9
C20 C19 H19 105.1
C13 C19 H19 105.7
C19 C20 H20A 109.5
C19 C20 H20B 109.5
H20A C20 H20B 109.5
C19 C20 H20C 109.5
H20A C20 H20C 109.5
H20B C20 H20C 109.5
C19 C21 H21A 109.5
C19 C21 H21B 109.5
H21A C21 H21B 109.5
C19 C21 H21C 109.5
H21A C21 H21C 109.5
H21B C21 H21C 109.5
C15 C22 C24 111.1(3)
C15 C22 C23 111.9(4)
C24 C22 C23 110.3(4)
C15 C22 H22 107.8
C24 C22 H22 107.8
C23 C22 H22 107.8
C22 C23 H23A 109.5
C22 C23 H23B 109.5
H23A C23 H23B 109.5
C22 C23 H23C 109.5
H23A C23 H23C 109.5
H23B C23 H23C 109.5
C22 C24 H24A 109.5
C22 C24 H24B 109.5
H24A C24 H24B 109.5
C22 C24 H24C 109.5
H24A C24 H24C 109.5
H24B C24 H24C 109.5

loop_
_geom_bond_atom_site_label_1
_geom_bond_atom_site_label_2
_geom_bond_distance
S1 O2 1.421(2)
S1 O1 1.424(3)
S1 O3 1.592(2)
S1 C10 1.773(3)
O3 C1 1.430(4)
N1 C8 1.326(4)
N1 C9 1.366(4)
N2 C8 1.354(4)
N2 H21N 0.86
N2 H22N 0.86
C1 C2 1.361(4)
C1 C9 1.406(4)
C2 C3 1.396(5)
C2 H2 0.93
C3 C4 1.362(5)
C3 H3 0.93
C4 C5 1.399(5)
C4 H4 0.93
C5 C6 1.414(5)
C5 C9 1.426(4)
C6 C7 1.343(5)
C6 H6 0.93
C7 C8 1.425(4)
C7 H7 0.93
C10 C11 1.402(5)
C10 C15 1.426(5)
C11 C12 1.389(5)
C11 C16 1.536(6)
C12 C13 1.401(7)
C12 H12 0.93
C13 C14 1.345(7)
C13 C19 1.542(7)
C14 C15 1.385(5)
C14 H14 0.93
C15 C22 1.510(5)
C16 C17 1.508(7)
C16 C18 1.530(7)
C16 H16 0.98
C17 H17A 0.96
C17 H17B 0.96
C17 H17C 0.96
C18 H18A 0.96
C18 H18B 0.96
C18 H18C 0.96
C19 C21 1.502(6)
C19 C20 1.503(6)
C19 H19 0.98
C20 H20A 0.96
C20 H20B 0.96
C20 H20C 0.96
C21 H21A 0.96
C21 H21B 0.96
C21 H21C 0.96
C22 C24 1.520(6)
C22 C23 1.522(6)
C22 H22 0.98
C23 H23A 0.96
C23 H23B 0.96
C23 H23C 0.96
C24 H24A 0.96
C24 H24B 0.96
C24 H24C 0.96

loop_
_geom_hbond_atom_site_label_D
_geom_hbond_atom_site_label_H
_geom_hbond_atom_site_label_A
_geom_hbond_site_symmetry_A
_geom_hbond_distance_DH
_geom_hbond_distance_HA
_geom_hbond_distance_DA
_geom_hbond_angle_DHA
N2 H22N O1 7_575 0.86 2.56 3.137(4) 125
N2 H21N N1 7_575 0.86 2.26 3.066(4) 156

loop_
_geom_torsion_atom_site_label_1
_geom_torsion_atom_site_label_2
_geom_torsion_atom_site_label_3
_geom_torsion_atom_site_label_4
_geom_torsion
O2 S1 O3 C1 -31.5(3)
O1 S1 O3 C1 -157.8(2)
C10 S1 O3 C1 88.5(2)
S1 O3 C1 C2 -72.0(4)
S1 O3 C1 C9 112.0(3)
C9 C1 C2 C3 -3.0(5)
O3 C1 C2 C3 -178.7(3)
C1 C2 C3 C4 1.5(6)
C2 C3 C4 C5 0.5(6)
C3 C4 C5 C6 177.6(3)
C3 C4 C5 C9 -1.1(5)
C4 C5 C6 C7 -178.0(3)
C9 C5 C6 C7 0.7(5)
C5 C6 C7 C8 0.8(5)
C9 N1 C8 N2 -179.1(3)
C9 N1 C8 C7 1.8(5)
C6 C7 C8 N1 -2.2(5)
C6 C7 C8 N2 178.8(3)
C8 N1 C9 C1 177.8(3)
C8 N1 C9 C5 -0.2(4)
C2 C1 C9 N1 -175.7(3)
O3 C1 C9 N1 0.1(4)
C2 C1 C9 C5 2.4(5)
O3 C1 C9 C5 178.2(3)
C4 C5 C9 N1 177.7(3)
C6 C5 C9 N1 -1.0(5)
C4 C5 C9 C1 -0.4(4)
C6 C5 C9 C1 -179.1(3)
O2 S1 C10 C11 6.4(4)
O1 S1 C10 C11 137.8(3)
O3 S1 C10 C11 -111.8(3)
O2 S1 C10 C15 -169.9(3)
O1 S1 C10 C15 -38.5(3)
O3 S1 C10 C15 72.0(3)
C15 C10 C11 C12 7.6(6)
S1 C10 C11 C12 -168.5(4)
C15 C10 C11 C16 -170.5(4)
S1 C10 C11 C16 13.4(6)
C10 C11 C12 C13 -3.6(8)
C16 C11 C12 C13 174.6(6)
C11 C12 C13 C14 -1.6(10)
C11 C12 C13 C19 177.2(6)
C12 C13 C14 C15 3.1(10)
C19 C13 C14 C15 -175.6(6)
C13 C14 C15 C10 0.7(8)
C13 C14 C15 C22 -177.7(5)
C11 C10 C15 C14 -6.2(6)
S1 C10 C15 C14 170.0(4)
C11 C10 C15 C22 171.9(4)
S1 C10 C15 C22 -11.8(5)
C12 C11 C16 C17 78.2(6)
C10 C11 C16 C17 -103.7(5)
C12 C11 C16 C18 -46.5(7)
C10 C11 C16 C18 131.6(5)
C14 C13 C19 C21 102.5(8)
C12 C13 C19 C21 -76.3(10)
C14 C13 C19 C20 -124.8(8)
C12 C13 C19 C20 56.4(9)
C14 C15 C22 C24 -71.7(5)
C10 C15 C22 C24 110.1(5)
C14 C15 C22 C23 52.0(5)
C10 C15 C22 C23 -126.1(4)

loop_
_cod_related_entry_id
_cod_related_entry_database
_cod_related_entry_code
1 ChemSpider 21125710
